data_7251477
loop_
_publ_author_name
'Alfuth, Jan'
'Chojnacki, Jaros\/law'
'Po\/lo\'nski, Tadeusz'
'Olszewska, Teresa'

_publ_section_title
;
 Structural diversity of supramolecular networks composed of
 2,1,3-chalcogenadiazole silver(i) complexes: the role of chalcogen
 bonding in molecular self--assembly
;
_journal_issue 7
_journal_name_full CrystEngComm
_journal_page_first 1206
_journal_page_last 1214
_journal_paper_doi 10.1039/D5CE00963D
_journal_volume 28
_journal_year 2026
_chemical_formula_moiety 'C44 H30 Ag2 N10 S4 2+, 2(Cl O4 -)'
_chemical_formula_sum 'C44 H30 Ag2 Cl2 N10 O8 S4'
_chemical_formula_weight 1241.66
_space_group_crystal_system triclinic
_space_group_IT_number 2
_space_group_name_Hall '-P 1'
_space_group_name_H-M_alt 'P -1'
_atom_sites_solution_hydrogens geom
_audit_creation_date 2025-11-03
_audit_creation_method
;
Olex2 1.5
(compiled 2025.07.13 svn.rb7424aed for OlexSys, GUI svn.r7314)
;
_audit_update_record
;
2025-11-03 deposited with the CCDC.	2026-01-05 downloaded from the CCDC.
;
_cell_angle_alpha 91.584(10)
_cell_angle_beta 90.423(10)
_cell_angle_gamma 104.261(10)
_cell_formula_units_Z 1
_cell_length_a 7.4983(10)
_cell_length_b 9.4191(12)
_cell_length_c 16.203(2)
_cell_measurement_reflns_used 7574
_cell_measurement_temperature 120
_cell_measurement_theta_max 27.97
_cell_measurement_theta_min 2.27
_cell_volume 1108.6(3)
_computing_cell_refinement
;
X-Area Recipe 2.0.2 (STOE, 2024)
;
_computing_data_collection
;
X-Area WinXpose 2.0.29.0 (STOE, 2023)
;
_computing_data_reduction
;
X-Area Integrate 2.5.18.0 (STOE, 2024)
X-Area LANA 2.8.4 (STOE, 2024)
;
_computing_molecular_graphics 'Olex2 1.5 (Dolomanov et al., 2009)'
_computing_publication_material
;
STOE & Cie GmbH, X-Area, software package for collecting single-crystal or
multi-domain crystal data on STOE area-detector diffractometers, for image 
processing, for the correction and scaling of reflection intensities and 
for outlier rejection, version 2.4, Darmstadt 2024
;
_computing_structure_refinement 'SHELXL 2018/3 (Sheldrick, 2015)'
_computing_structure_solution 'SHELXT  (Sheldrick, 2015)'
_diffrn_ambient_temperature 120
_diffrn_detector 'image plate (34 cm diameter)'
_diffrn_detector_area_resol_mean 6.67
_diffrn_detector_type 'STOE Imaging Plate'
_diffrn_measured_fraction_theta_full 1.000
_diffrn_measured_fraction_theta_max 0.981
_diffrn_measurement_details
;
 539 frames, detector distance = 100 mm
;
_diffrn_measurement_device '2-circle diffractometer'
_diffrn_measurement_device_type 'STOE IPDS 2T'
_diffrn_measurement_method 'rotation method, \w scans'
_diffrn_radiation_collimation '0.6 mm diameter'
_diffrn_radiation_monochromator 'parabolic x-ray mirror'
_diffrn_radiation_polarisn_norm 270
_diffrn_radiation_probe x-ray
_diffrn_radiation_type 'Mo K\a'
_diffrn_radiation_wavelength 0.71073
_diffrn_reflns_av_R_equivalents 0.0213
_diffrn_reflns_av_unetI/netI 0.0141
_diffrn_reflns_Laue_measured_fraction_full 1.000
_diffrn_reflns_Laue_measured_fraction_max 0.981
_diffrn_reflns_limit_h_max 10
_diffrn_reflns_limit_h_min -10
_diffrn_reflns_limit_k_max 12
_diffrn_reflns_limit_k_min -12
_diffrn_reflns_limit_l_max 22
_diffrn_reflns_limit_l_min -21
_diffrn_reflns_number 21861
_diffrn_reflns_point_group_measured_fraction_full 1.000
_diffrn_reflns_point_group_measured_fraction_max 0.981
_diffrn_reflns_theta_full 25.242
_diffrn_reflns_theta_max 29.327
_diffrn_reflns_theta_min 2.232
_diffrn_source 'GeniX Mo, 0.05 x 0.05 mm2 microfocus'
_diffrn_source_current 1.00
_diffrn_source_power 0.050
_diffrn_source_voltage 50
_exptl_absorpt_coefficient_mu 1.262
_exptl_absorpt_correction_T_max 0.8116
_exptl_absorpt_correction_T_min 0.6224
_exptl_absorpt_correction_type multi-scan
_exptl_absorpt_process_details
;
STOE X-Red32, absorption correction by Gaussian integration, analogous to
P. Coppens in: F. R. Ahmed (Editor), "Crystallographic Computing", Munksgaard,
Copenhagen (1970), 255 - 270. Afterwards scaling of reflection intensities was
performed within STOE LANA. J. Koziskova, F. Hahn, J. Richter, J. Kozisek, Acta
Chimica Slovaca, vol. 9, no. 2, 2016, pp. 136 - 140.
Finally a spherical absorption correction was done within STOE LANA.
;
_exptl_crystal_colour red
_exptl_crystal_colour_primary red
_exptl_crystal_density_diffrn 1.860
_exptl_crystal_density_method 'not measured'
_exptl_crystal_description prism
_exptl_crystal_F_000 620
_exptl_crystal_size_max 0.28
_exptl_crystal_size_mid 0.19
_exptl_crystal_size_min 0.11
_exptl_crystal_size_rad 0.030
_refine_diff_density_max 1.167
_refine_diff_density_min -1.014
_refine_diff_density_rms 0.105
_refine_ls_extinction_method none
_refine_ls_goodness_of_fit_ref 1.055
_refine_ls_hydrogen_treatment constr
_refine_ls_matrix_type full
_refine_ls_number_parameters 317
_refine_ls_number_reflns 5978
_refine_ls_number_restraints 0
_refine_ls_restrained_S_all 1.055
_refine_ls_R_factor_all 0.0370
_refine_ls_R_factor_gt 0.0341
_refine_ls_shift/su_max 0.001
_refine_ls_shift/su_mean 0.000
_refine_ls_structure_factor_coef Fsqd
_refine_ls_weighting_details 'w=1/[\s^2^(Fo^2^)+(0.0466P)^2^+2.1149P] where P=(Fo^2^+2Fc^2^)/3'
_refine_ls_weighting_scheme calc
_refine_ls_wR_factor_gt 0.0885
_refine_ls_wR_factor_ref 0.0921
_reflns_Friedel_coverage 0.000
_reflns_number_gt 5563
_reflns_number_total 5978
_reflns_threshold_expression 'I > 2\s(I)'
_cod_data_source_file d5ce00963d2.cif
_cod_data_source_block 9a
_cod_depositor_comments 'Adding full bibliography for 7251474--7251487.cif.'
_cod_database_code 7251477
_shelx_shelxl_version_number 2018/3
_shelx_space_group_comment
;
The symmetry employed for this shelxl refinement is uniquely defined
by the following loop, which should always be used as a source of
symmetry information in preference to the above space-group names.
They are only intended as comments.
;
_shelx_estimated_absorpt_t_max 0.874
_shelx_estimated_absorpt_t_min 0.719
_olex2_refinement_description
;
1. Fixed Uiso
 At 1.2 times of:
  All C(H) groups
 At 1.5 times of:
  All C(H,H,H) groups
2.a Aromatic/amide H refined with riding coordinates:
 C3(H3), C6(H6), C7(H7), C8(H8), C9(H9), C10(H10), C13(H13), C16(H16),
 C17(H17), C18(H18), C19(H19), C20(H20)
2.b Idealised Me refined as rotating group:
 C22(H22A,H22B,H22C)
;
_olex2_submission_special_instructions 'No special instructions were received'
_stoe_detector_distance '100.0 mm'
_stoe_detector_pixelsize_x '0.150 mm'
_stoe_detector_pixelsize_y '0.150 mm'
_stoe_detector_size_x '34.0 cm'
_stoe_detector_size_y '34.0 cm'
_stoe_evaluation_integration_a 8.0
_stoe_evaluation_integration_b -1.0
_stoe_evaluation_integration_ems 0.020
_stoe_evaluation_lana_bis_l_even_max -
_stoe_evaluation_lana_bis_l_odd_max -
_stoe_evaluation_lana_bos_l_even_max 4
_stoe_evaluation_lana_bos_l_odd_max 1
_stoe_evaluation_lana_completeness 98.0
_stoe_evaluation_lana_dxs_max_order -
_stoe_evaluation_lana_dys_max_order -
_stoe_evaluation_lana_fs_max_order 3
_stoe_evaluation_lana_max_2theta_available 58.7
_stoe_evaluation_lana_max_2theta_desired 58.7
_stoe_evaluation_lana_mean_redundancy 3.7
_stoe_evaluation_lana_number_refls_after_or 21862
_stoe_evaluation_lana_number_refls_outliers 8556
_stoe_evaluation_lana_number_refls_total 30418
_stoe_evaluation_lana_number_refls_unique 5979
_stoe_evaluation_lana_number_refls_written 21862
_stoe_evaluation_lana_or_c1 0.035
_stoe_evaluation_lana_or_c2 0
_stoe_evaluation_lana_or_c3 0
_stoe_evaluation_lana_or_c4 0.7
_stoe_evaluation_lana_point_group -1
_stoe_evaluation_lana_table
;
#----------------------------------------------------------------------------
2Theta           6.7   12.9   19.1   25.3   31.5   37.7   43.9   50.1   56.3
#----------------------------------------------------------------------------
<Resolution>    5.15   3.06   2.12   1.61   1.30   1.10   0.95   0.84   0.76
N(total)         171    569   1265   2055   3067   4536   5783   7008   5964
<Redundancy>     3.5    3.8    3.9    3.5    3.7    3.9    3.8    3.7    3.3
Complet. [%%]   100.0  100.0  100.0  100.0  100.0  100.0  100.0  100.0   91.7
<I/sigma>      475.9  360.4  227.2  168.7  106.8   82.7   50.5   33.2   18.5
R(int)         0.036  0.019  0.018  0.017  0.018  0.018  0.021  0.028  0.044
#----------------------------------------------------------------------------
;
_stoe_measurement_identifier jana2
_stoe_measurement_max_exposure_per_frame '12.0 s'
_stoe_measurement_mean_exposure_per_frame '12.0 s'
_stoe_measurement_min_exposure_per_frame '12.0 s'
_stoe_measurement_total_exposure_time '108 min'
_stoe_measurement_total_frame_number 539
_stoe_measurement_total_run_number 4
_stoe_measurement_tube_power '50.0 W'

loop_
_space_group_symop_operation_xyz
'x, y, z'
'-x, -y, -z'

loop_
_atom_site_label
_atom_site_type_symbol
_atom_site_fract_x
_atom_site_fract_y
_atom_site_fract_z
_atom_site_U_iso_or_equiv
_atom_site_adp_type
_atom_site_occupancy
_atom_site_site_symmetry_order
_atom_site_calc_flag
_atom_site_refinement_flags_posn
_atom_site_refinement_flags_adp
_atom_site_refinement_flags_occupancy
_atom_site_disorder_assembly
_atom_site_disorder_group
Ag1 Ag 0.36110(3) 0.36152(2) 0.23014(2) 0.02538(7) Uani 1 1 d . . . . .
S1 S 0.32882(8) 0.17107(6) 0.40686(4) 0.02143(11) Uani 1 1 d . . . . .
S2 S 0.54334(9) 0.12548(7) 0.10784(4) 0.02580(13) Uani 1 1 d . . . . .
N1 N 0.2911(3) 0.3152(2) 0.36494(12) 0.0191(3) Uani 1 1 d . . . . .
N2 N 0.3223(3) 0.2126(2) 0.50290(12) 0.0214(4) Uani 1 1 d . . . . .
N3 N 0.5581(3) 0.2939(2) 0.13843(12) 0.0218(4) Uani 1 1 d . . . . .
N4 N 0.6412(3) 0.1485(2) 0.02014(13) 0.0250(4) Uani 1 1 d . . . . .
N5 N 0.4592(3) 0.6161(2) 0.24298(13) 0.0252(4) Uani 1 1 d . . . . .
C1 C 0.2676(3) 0.4076(2) 0.42888(13) 0.0168(4) Uani 1 1 d . . . . .
C2 C 0.2870(3) 0.3476(2) 0.50813(13) 0.0175(4) Uani 1 1 d . . . . .
C3 C 0.2673(3) 0.4248(3) 0.58143(13) 0.0191(4) Uani 1 1 d . . . . .
H3 H 0.277465 0.383981 0.633695 0.023 Uiso 1 1 calc R U . . .
C4 C 0.2324(3) 0.5628(2) 0.57566(13) 0.0169(4) Uani 1 1 d . . . . .
C5 C 0.2116(3) 0.6229(2) 0.49606(13) 0.0169(4) Uani 1 1 d . . . . .
C6 C 0.2268(3) 0.5443(2) 0.42315(13) 0.0169(4) Uani 1 1 d . . . . .
H6 H 0.209875 0.582740 0.370884 0.020 Uiso 1 1 calc R U . . .
C7 C 0.2123(3) 0.6471(3) 0.64912(14) 0.0208(4) Uani 1 1 d . . . . .
H7 H 0.224419 0.608764 0.701908 0.025 Uiso 1 1 calc R U . . .
C8 C 0.1760(3) 0.7814(3) 0.64345(15) 0.0222(4) Uani 1 1 d . . . . .
H8 H 0.163815 0.835952 0.692401 0.027 Uiso 1 1 calc R U . . .
C9 C 0.1560(3) 0.8413(2) 0.56479(15) 0.0215(4) Uani 1 1 d . . . . .
H9 H 0.131908 0.935449 0.561928 0.026 Uiso 1 1 calc R U . . .
C10 C 0.1713(3) 0.7641(2) 0.49375(14) 0.0198(4) Uani 1 1 d . . . . .
H10 H 0.155087 0.804469 0.441956 0.024 Uiso 1 1 calc R U . . .
C11 C 0.6453(3) 0.3807(3) 0.07705(13) 0.0187(4) Uani 1 1 d . . . . .
C12 C 0.6916(3) 0.2958(3) 0.00893(14) 0.0199(4) Uani 1 1 d . . . . .
C13 C 0.7791(3) 0.3642(3) -0.06105(14) 0.0200(4) Uani 1 1 d . . . . .
H13 H 0.811251 0.308341 -0.105704 0.024 Uiso 1 1 calc R U . . .
C14 C 0.8173(3) 0.5162(3) -0.06289(13) 0.0186(4) Uani 1 1 d . . . . .
C15 C 0.7712(3) 0.6019(3) 0.00588(13) 0.0188(4) Uani 1 1 d . . . . .
C16 C 0.6863(3) 0.5340(2) 0.07563(13) 0.0191(4) Uani 1 1 d . . . . .
H16 H 0.657095 0.590037 0.120901 0.023 Uiso 1 1 calc R U . . .
C17 C 0.9062(3) 0.5923(3) -0.13311(14) 0.0220(4) Uani 1 1 d . . . . .
H17 H 0.939483 0.538073 -0.178231 0.026 Uiso 1 1 calc R U . . .
C18 C 0.9433(3) 0.7423(3) -0.13560(14) 0.0243(5) Uani 1 1 d . . . . .
H18 H 1.000485 0.790758 -0.182713 0.029 Uiso 1 1 calc R U . . .
C19 C 0.8963(3) 0.8269(3) -0.06754(15) 0.0241(4) Uani 1 1 d . . . . .
H19 H 0.922516 0.930602 -0.069967 0.029 Uiso 1 1 calc R U . . .
C20 C 0.8144(3) 0.7587(3) 0.00035(14) 0.0225(4) Uani 1 1 d . . . . .
H20 H 0.785172 0.815973 0.045035 0.027 Uiso 1 1 calc R U . . .
C21 C 0.4851(3) 0.7324(3) 0.27076(14) 0.0212(4) Uani 1 1 d . . . . .
C22 C 0.5178(4) 0.8781(3) 0.30987(17) 0.0284(5) Uani 1 1 d . . . . .
H22A H 0.605522 0.948283 0.277174 0.043 Uiso 1 1 calc R U . . .
H22B H 0.568289 0.876209 0.365667 0.043 Uiso 1 1 calc R U . . .
H22C H 0.401506 0.907755 0.313027 0.043 Uiso 1 1 calc R U . . .
Cl1 Cl -0.01791(9) 1.11847(7) 0.75298(4) 0.02915(13) Uani 1 1 d . . . . .
O1 O 0.1284(3) 1.0942(3) 0.80480(13) 0.0452(6) Uani 1 1 d . . . . .
O2 O -0.1863(4) 1.0121(4) 0.7722(2) 0.0787(12) Uani 1 1 d . . . . .
O3 O 0.0223(3) 1.0943(2) 0.66840(12) 0.0377(5) Uani 1 1 d . . . . .
O4 O -0.0399(7) 1.2628(4) 0.7630(2) 0.0894(13) Uani 1 1 d . . . . .

loop_
_atom_site_aniso_label
_atom_site_aniso_U_11
_atom_site_aniso_U_22
_atom_site_aniso_U_33
_atom_site_aniso_U_23
_atom_site_aniso_U_13
_atom_site_aniso_U_12
Ag1 0.03359(11) 0.02331(10) 0.01803(9) -0.00160(6) 0.00659(7) 0.00477(7)
S1 0.0250(3) 0.0173(2) 0.0221(3) -0.00162(19) 0.0028(2) 0.0057(2)
S2 0.0325(3) 0.0204(3) 0.0240(3) 0.0015(2) 0.0085(2) 0.0052(2)
N1 0.0208(8) 0.0188(8) 0.0167(8) -0.0019(7) 0.0025(7) 0.0032(7)
N2 0.0234(9) 0.0194(9) 0.0216(9) 0.0014(7) 0.0007(7) 0.0059(7)
N3 0.0253(9) 0.0213(9) 0.0188(9) 0.0011(7) 0.0028(7) 0.0058(7)
N4 0.0280(10) 0.0210(9) 0.0245(10) -0.0012(8) 0.0054(8) 0.0033(8)
N5 0.0308(10) 0.0240(10) 0.0195(9) 0.0009(7) 0.0046(8) 0.0040(8)
C1 0.0146(8) 0.0191(10) 0.0153(9) -0.0007(7) 0.0013(7) 0.0015(7)
C2 0.0167(9) 0.0184(9) 0.0167(9) 0.0002(7) -0.0003(7) 0.0033(7)
C3 0.0193(9) 0.0229(10) 0.0150(9) 0.0005(8) -0.0004(7) 0.0054(8)
C4 0.0140(8) 0.0210(10) 0.0142(9) -0.0020(7) 0.0001(7) 0.0016(7)
C5 0.0155(9) 0.0177(9) 0.0165(9) 0.0006(7) 0.0027(7) 0.0025(7)
C6 0.0173(9) 0.0181(9) 0.0150(9) 0.0010(7) 0.0011(7) 0.0038(7)
C7 0.0204(10) 0.0251(11) 0.0154(9) -0.0028(8) 0.0003(7) 0.0029(8)
C8 0.0205(10) 0.0234(11) 0.0204(10) -0.0050(8) 0.0037(8) 0.0014(8)
C9 0.0200(10) 0.0175(10) 0.0264(11) -0.0022(8) 0.0049(8) 0.0034(8)
C10 0.0187(9) 0.0193(10) 0.0212(10) 0.0021(8) 0.0025(8) 0.0040(8)
C11 0.0177(9) 0.0228(10) 0.0153(9) -0.0003(8) 0.0004(7) 0.0043(8)
C12 0.0216(10) 0.0198(10) 0.0179(10) -0.0022(8) 0.0001(8) 0.0044(8)
C13 0.0197(9) 0.0243(11) 0.0159(9) -0.0035(8) 0.0020(7) 0.0054(8)
C14 0.0164(9) 0.0249(11) 0.0134(9) -0.0009(8) 0.0007(7) 0.0034(8)
C15 0.0194(9) 0.0217(10) 0.0145(9) -0.0003(8) -0.0010(7) 0.0036(8)
C16 0.0212(10) 0.0217(10) 0.0139(9) -0.0016(7) 0.0008(7) 0.0045(8)
C17 0.0192(10) 0.0293(12) 0.0162(9) 0.0008(8) 0.0010(8) 0.0034(8)
C18 0.0234(10) 0.0291(12) 0.0175(10) 0.0028(8) 0.0005(8) 0.0008(9)
C19 0.0268(11) 0.0225(11) 0.0199(10) 0.0006(8) -0.0019(8) 0.0005(9)
C20 0.0259(11) 0.0219(11) 0.0180(10) -0.0017(8) -0.0020(8) 0.0031(9)
C21 0.0219(10) 0.0224(11) 0.0191(10) 0.0017(8) 0.0002(8) 0.0049(8)
C22 0.0300(12) 0.0214(11) 0.0339(13) -0.0052(9) -0.0025(10) 0.0071(9)
Cl1 0.0346(3) 0.0343(3) 0.0215(3) 0.0052(2) 0.0075(2) 0.0135(2)
O1 0.0383(11) 0.0650(16) 0.0256(10) 0.0078(10) -0.0082(8) -0.0007(11)
O2 0.0296(12) 0.126(3) 0.081(2) 0.072(2) 0.0069(13) 0.0111(15)
O3 0.0568(13) 0.0418(12) 0.0207(9) -0.0051(8) -0.0042(9) 0.0245(10)
O4 0.169(4) 0.062(2) 0.0611(19) -0.0071(15) 0.031(2) 0.075(2)

loop_
_atom_type_symbol
_atom_type_description
_atom_type_scat_dispersion_real
_atom_type_scat_dispersion_imag
_atom_type_scat_source
C C 0.0033 0.0016 'International Tables Vol C Tables 4.2.6.8 and 6.1.1.4'
H H 0.0000 0.0000 'International Tables Vol C Tables 4.2.6.8 and 6.1.1.4'
Ag Ag -0.8971 1.1015 'International Tables Vol C Tables 4.2.6.8 and 6.1.1.4'
Cl Cl 0.1484 0.1585 'International Tables Vol C Tables 4.2.6.8 and 6.1.1.4'
N N 0.0061 0.0033 'International Tables Vol C Tables 4.2.6.8 and 6.1.1.4'
O O 0.0106 0.0060 'International Tables Vol C Tables 4.2.6.8 and 6.1.1.4'
S S 0.1246 0.1234 'International Tables Vol C Tables 4.2.6.8 and 6.1.1.4'

loop_
_exptl_crystal_face_index_h
_exptl_crystal_face_index_k
_exptl_crystal_face_index_l
_exptl_crystal_face_perp_dist
0 -1 4 0.0910
0 1 -3 0.0830
-1 1 -1 0.1370
4 -3 0 0.1370
-1 -2 1 0.1360
2 3 -4 0.1520
0 1 3 0.0580
-2 4 3 0.0860
1 -5 3 0.1260
-1 -3 -4 0.0680
1 0 -5 0.0910
0 -1 -3 0.0780
1 0 4 0.1020

loop_
_geom_angle_atom_site_label_1
_geom_angle_atom_site_label_2
_geom_angle_atom_site_label_3
_geom_angle
_geom_angle_site_symmetry_1
_geom_angle_site_symmetry_3
_geom_angle_publ_flag
N1 Ag1 N3 134.81(7) . . ?
N1 Ag1 N5 98.02(7) . . ?
N1 Ag1 C17 116.94(7) . 2_665 ?
N1 Ag1 C18 109.21(7) . 2_665 ?
N3 Ag1 N5 105.20(7) . . ?
N3 Ag1 C17 103.15(7) . 2_665 ?
N3 Ag1 C18 95.10(7) . 2_665 ?
N5 Ag1 C17 85.74(8) . 2_665 ?
N5 Ag1 C18 115.40(8) . 2_665 ?
C17 Ag1 C18 29.68(8) 2_665 2_665 ?
N2 S1 N1 101.52(10) . . ?
N4 S2 N3 101.38(11) . . ?
S1 N1 Ag1 120.45(10) . . ?
C1 N1 Ag1 130.55(15) . . ?
C1 N1 S1 106.33(15) . . ?
C2 N2 S1 106.84(16) . . ?
S2 N3 Ag1 123.86(11) . . ?
C11 N3 Ag1 124.22(15) . . ?
C11 N3 S2 106.40(16) . . ?
C12 N4 S2 106.69(16) . . ?
C21 N5 Ag1 160.42(19) . . ?
N1 C1 C2 112.09(19) . . ?
N1 C1 C6 127.3(2) . . ?
C6 C1 C2 120.57(19) . . ?
N2 C2 C1 113.21(19) . . ?
N2 C2 C3 125.8(2) . . ?
C3 C2 C1 121.0(2) . . ?
C2 C3 H3 120.8 . . ?
C4 C3 C2 118.4(2) . . ?
C4 C3 H3 120.8 . . ?
C3 C4 C5 120.73(19) . . ?
C3 C4 C7 120.6(2) . . ?
C7 C4 C5 118.7(2) . . ?
C6 C5 C4 120.8(2) . . ?
C6 C5 C10 120.8(2) . . ?
C10 C5 C4 118.38(19) . . ?
C1 C6 H6 120.8 . . ?
C5 C6 C1 118.48(19) . . ?
C5 C6 H6 120.8 . . ?
C4 C7 H7 119.7 . . ?
C8 C7 C4 120.6(2) . . ?
C8 C7 H7 119.7 . . ?
C7 C8 H8 119.6 . . ?
C7 C8 C9 120.8(2) . . ?
C9 C8 H8 119.6 . . ?
C8 C9 H9 119.8 . . ?
C10 C9 C8 120.5(2) . . ?
C10 C9 H9 119.8 . . ?
C5 C10 H10 119.5 . . ?
C9 C10 C5 121.1(2) . . ?
C9 C10 H10 119.5 . . ?
N3 C11 C12 112.1(2) . . ?
N3 C11 C16 126.9(2) . . ?
C16 C11 C12 121.0(2) . . ?
N4 C12 C11 113.4(2) . . ?
N4 C12 C13 125.6(2) . . ?
C13 C12 C11 121.0(2) . . ?
C12 C13 H13 121.0 . . ?
C14 C13 C12 117.9(2) . . ?
C14 C13 H13 121.0 . . ?
C13 C14 C15 121.1(2) . . ?
C13 C14 C17 120.4(2) . . ?
C17 C14 C15 118.5(2) . . ?
C16 C15 C14 120.9(2) . . ?
C16 C15 C20 120.6(2) . . ?
C20 C15 C14 118.5(2) . . ?
C11 C16 H16 121.0 . . ?
C15 C16 C11 118.1(2) . . ?
C15 C16 H16 121.0 . . ?
Ag1 C17 H17 87.1 2_665 . ?
C14 C17 Ag1 106.41(14) . 2_665 ?
C14 C17 H17 119.6 . . ?
C18 C17 Ag1 76.51(14) . 2_665 ?
C18 C17 C14 120.8(2) . . ?
C18 C17 H17 119.6 . . ?
Ag1 C18 H18 87.9 2_665 . ?
C17 C18 Ag1 73.81(14) . 2_665 ?
C17 C18 H18 119.7 . . ?
C17 C18 C19 120.6(2) . . ?
C19 C18 Ag1 108.38(16) . 2_665 ?
C19 C18 H18 119.7 . . ?
C18 C19 H19 119.9 . . ?
C20 C19 C18 120.2(2) . . ?
C20 C19 H19 119.9 . . ?
C15 C20 H20 119.3 . . ?
C19 C20 C15 121.4(2) . . ?
C19 C20 H20 119.3 . . ?
N5 C21 C22 177.5(3) . . ?
C21 C22 H22A 109.5 . . ?
C21 C22 H22B 109.5 . . ?
C21 C22 H22C 109.5 . . ?
H22A C22 H22B 109.5 . . ?
H22A C22 H22C 109.5 . . ?
H22B C22 H22C 109.5 . . ?
O1 Cl1 O2 108.56(15) . . ?
O3 Cl1 O1 109.35(14) . . ?
O3 Cl1 O2 107.6(2) . . ?
O4 Cl1 O1 111.9(2) . . ?
O4 Cl1 O2 110.8(3) . . ?
O4 Cl1 O3 108.53(17) . . ?

loop_
_geom_bond_atom_site_label_1
_geom_bond_atom_site_label_2
_geom_bond_distance
_geom_bond_site_symmetry_2
_geom_bond_publ_flag
Ag1 N1 2.2787(19) . ?
Ag1 N3 2.289(2) . ?
Ag1 N5 2.332(2) . ?
Ag1 C17 2.664(2) 2_665 ?
Ag1 C18 2.698(2) 2_665 ?
S1 N1 1.619(2) . ?
S1 N2 1.598(2) . ?
S2 N3 1.626(2) . ?
S2 N4 1.600(2) . ?
N1 C1 1.375(3) . ?
N2 C2 1.362(3) . ?
N3 C11 1.369(3) . ?
N4 C12 1.363(3) . ?
N5 C21 1.143(3) . ?
C1 C2 1.438(3) . ?
C1 C6 1.400(3) . ?
C2 C3 1.403(3) . ?
C3 H3 0.9500 . ?
C3 C4 1.393(3) . ?
C4 C5 1.445(3) . ?
C4 C7 1.442(3) . ?
C5 C6 1.397(3) . ?
C5 C10 1.436(3) . ?
C6 H6 0.9500 . ?
C7 H7 0.9500 . ?
C7 C8 1.363(3) . ?
C8 H8 0.9500 . ?
C8 C9 1.429(3) . ?
C9 H9 0.9500 . ?
C9 C10 1.365(3) . ?
C10 H10 0.9500 . ?
C11 C12 1.439(3) . ?
C11 C16 1.402(3) . ?
C12 C13 1.405(3) . ?
C13 H13 0.9500 . ?
C13 C14 1.390(3) . ?
C14 C15 1.451(3) . ?
C14 C17 1.440(3) . ?
C15 C16 1.393(3) . ?
C15 C20 1.437(3) . ?
C16 H16 0.9500 . ?
C17 H17 0.9500 . ?
C17 C18 1.373(4) . ?
C18 H18 0.9500 . ?
C18 C19 1.438(3) . ?
C19 H19 0.9500 . ?
C19 C20 1.362(3) . ?
C20 H20 0.9500 . ?
C21 C22 1.459(3) . ?
C22 H22A 0.9800 . ?
C22 H22B 0.9800 . ?
C22 H22C 0.9800 . ?
Cl1 O1 1.443(2) . ?
Cl1 O2 1.447(3) . ?
Cl1 O3 1.429(2) . ?
Cl1 O4 1.414(3) . ?

loop_
_geom_torsion_atom_site_label_1
_geom_torsion_atom_site_label_2
_geom_torsion_atom_site_label_3
_geom_torsion_atom_site_label_4
_geom_torsion
_geom_torsion_site_symmetry_1
_geom_torsion_site_symmetry_2
_geom_torsion_site_symmetry_3
_geom_torsion_site_symmetry_4
_geom_torsion_publ_flag
Ag1 N1 C1 C2 -160.06(15) . . . . ?
Ag1 N1 C1 C6 20.8(3) . . . . ?
Ag1 N3 C11 C12 -154.31(15) . . . . ?
Ag1 N3 C11 C16 24.6(3) . . . . ?
Ag1 C17 C18 C19 102.1(2) 2_665 . . . ?
Ag1 C18 C19 C20 81.7(2) 2_665 . . . ?
S1 N1 C1 C2 1.0(2) . . . . ?
S1 N1 C1 C6 -178.16(19) . . . . ?
S1 N2 C2 C1 0.0(2) . . . . ?
S1 N2 C2 C3 179.06(19) . . . . ?
S2 N3 C11 C12 0.2(2) . . . . ?
S2 N3 C11 C16 179.12(19) . . . . ?
S2 N4 C12 C11 0.8(2) . . . . ?
S2 N4 C12 C13 -178.8(2) . . . . ?
N1 S1 N2 C2 0.52(17) . . . . ?
N1 C1 C2 N2 -0.7(3) . . . . ?
N1 C1 C2 C3 -179.78(19) . . . . ?
N1 C1 C6 C5 -178.8(2) . . . . ?
N2 S1 N1 Ag1 162.46(11) . . . . ?
N2 S1 N1 C1 -0.90(17) . . . . ?
N2 C2 C3 C4 179.6(2) . . . . ?
N3 S2 N4 C12 -0.59(19) . . . . ?
N3 C11 C12 N4 -0.7(3) . . . . ?
N3 C11 C12 C13 178.9(2) . . . . ?
N3 C11 C16 C15 -178.0(2) . . . . ?
N4 S2 N3 Ag1 154.85(13) . . . . ?
N4 S2 N3 C11 0.23(18) . . . . ?
N4 C12 C13 C14 178.7(2) . . . . ?
C1 C2 C3 C4 -1.4(3) . . . . ?
C2 C1 C6 C5 2.1(3) . . . . ?
C2 C3 C4 C5 1.8(3) . . . . ?
C2 C3 C4 C7 -179.6(2) . . . . ?
C3 C4 C5 C6 -0.3(3) . . . . ?
C3 C4 C5 C10 178.5(2) . . . . ?
C3 C4 C7 C8 -179.2(2) . . . . ?
C4 C5 C6 C1 -1.7(3) . . . . ?
C4 C5 C10 C9 1.1(3) . . . . ?
C4 C7 C8 C9 0.4(3) . . . . ?
C5 C4 C7 C8 -0.6(3) . . . . ?
C6 C1 C2 N2 178.53(19) . . . . ?
C6 C1 C2 C3 -0.6(3) . . . . ?
C6 C5 C10 C9 179.9(2) . . . . ?
C7 C4 C5 C6 -178.9(2) . . . . ?
C7 C4 C5 C10 -0.1(3) . . . . ?
C7 C8 C9 C10 0.6(3) . . . . ?
C8 C9 C10 C5 -1.3(3) . . . . ?
C10 C5 C6 C1 179.54(19) . . . . ?
C11 C12 C13 C14 -0.9(3) . . . . ?
C12 C11 C16 C15 0.8(3) . . . . ?
C12 C13 C14 C15 1.1(3) . . . . ?
C12 C13 C14 C17 -179.8(2) . . . . ?
C13 C14 C15 C16 -0.4(3) . . . . ?
C13 C14 C15 C20 179.9(2) . . . . ?
C13 C14 C17 Ag1 95.8(2) . . . 2_665 ?
C13 C14 C17 C18 179.6(2) . . . . ?
C14 C15 C16 C11 -0.6(3) . . . . ?
C14 C15 C20 C19 0.1(3) . . . . ?
C14 C17 C18 Ag1 -101.3(2) . . . 2_665 ?
C14 C17 C18 C19 0.8(4) . . . . ?
C15 C14 C17 Ag1 -85.0(2) . . . 2_665 ?
C15 C14 C17 C18 -1.2(3) . . . . ?
C16 C11 C12 N4 -179.6(2) . . . . ?
C16 C11 C12 C13 -0.1(3) . . . . ?
C16 C15 C20 C19 -179.6(2) . . . . ?
C17 C14 C15 C16 -179.6(2) . . . . ?
C17 C14 C15 C20 0.7(3) . . . . ?
C17 C18 C19 C20 0.1(4) . . . . ?
C18 C19 C20 C15 -0.6(4) . . . . ?
C20 C15 C16 C11 179.1(2) . . . . ?
